data_4501868
loop_
_publ_author_name
'Paisner, Kathryn'
'Zakharov, Lev N.'
'Doxsee, Kenneth M.'

_publ_section_title
;
 A Robust Thiourea Synthon for Crystal Engineering
;
_journal_issue 8
_journal_name_full 'Crystal Growth &amp; Design'
_journal_page_first 3757
_journal_paper_doi 10.1021/cg100589n
_journal_volume 10
_journal_year 2010
_chemical_formula_sum 'C22 H46 N6 S2'
_chemical_formula_weight 458.77
_chemical_name_systematic
;

 ?

;
_space_group_IT_number 2
_symmetry_cell_setting triclinic
_symmetry_space_group_name_Hall '-P 1'
_symmetry_space_group_name_H-M 'P -1'
_atom_sites_solution_hydrogens geom
_atom_sites_solution_primary direct
_atom_sites_solution_secondary difmap
_audit_creation_method SHELXLTL
_cell_angle_alpha 85.891(2)
_cell_angle_beta 76.883(2)
_cell_angle_gamma 82.603(2)
_cell_formula_units_Z 1
_cell_length_a 7.5087(9)
_cell_length_b 9.4482(12)
_cell_length_c 9.4581(12)
_cell_measurement_reflns_used 2220
_cell_measurement_temperature 173(2)
_cell_measurement_theta_max 27.43
_cell_measurement_theta_min 2.18
_cell_volume 647.42(14)
_computing_cell_refinement 'Bruker SMART'
_computing_data_collection 'Bruker SMART'
_computing_data_reduction 'Bruker SAINT'
_computing_molecular_graphics 'Bruker SHELXTL'
_computing_publication_material 'Bruker SHELXTL'
_computing_structure_refinement 'Bruker SHELXTL'
_computing_structure_solution 'Bruker SHELXTL'
_diffrn_ambient_temperature 173(2)
_diffrn_measured_fraction_theta_full 0.993
_diffrn_measured_fraction_theta_max 0.993
_diffrn_measurement_device_type 'CCD area detector Bruker Apex'
_diffrn_measurement_method 'phi and omega scans'
_diffrn_radiation_monochromator graphite
_diffrn_radiation_source 'fine-focus sealed tube'
_diffrn_radiation_type MoK\a
_diffrn_radiation_wavelength 0.71073
_diffrn_reflns_av_R_equivalents 0.0230
_diffrn_reflns_av_sigmaI/netI 0.0287
_diffrn_reflns_limit_h_max 9
_diffrn_reflns_limit_h_min -9
_diffrn_reflns_limit_k_max 12
_diffrn_reflns_limit_k_min -12
_diffrn_reflns_limit_l_max 12
_diffrn_reflns_limit_l_min -12
_diffrn_reflns_number 7305
_diffrn_reflns_theta_full 26.99
_diffrn_reflns_theta_max 26.99
_diffrn_reflns_theta_min 2.18
_exptl_absorpt_coefficient_mu 0.226
_exptl_absorpt_correction_T_max 0.9821
_exptl_absorpt_correction_T_min 0.9394
_exptl_absorpt_correction_type multi-scan
_exptl_absorpt_process_details SADABS
_exptl_crystal_colour colorless
_exptl_crystal_density_diffrn 1.177
_exptl_crystal_density_method 'not measured'
_exptl_crystal_description block
_exptl_crystal_F_000 252
_exptl_crystal_size_max 0.28
_exptl_crystal_size_mid 0.23
_exptl_crystal_size_min 0.08
_refine_diff_density_max 0.284
_refine_diff_density_min -0.152
_refine_diff_density_rms 0.044
_refine_ls_extinction_method none
_refine_ls_goodness_of_fit_ref 1.046
_refine_ls_hydrogen_treatment refall
_refine_ls_matrix_type full
_refine_ls_number_parameters 228
_refine_ls_number_reflns 2800
_refine_ls_number_restraints 0
_refine_ls_restrained_S_all 1.046
_refine_ls_R_factor_all 0.0478
_refine_ls_R_factor_gt 0.0388
_refine_ls_shift/su_max 0.001
_refine_ls_shift/su_mean 0.000
_refine_ls_structure_factor_coef Fsqd
_refine_ls_weighting_details 'calc w=1/[\s^2^(Fo^2^)+(0.0536P)^2^+0.1235P] where P=(Fo^2^+2Fc^2^)/3'
_refine_ls_weighting_scheme calc
_refine_ls_wR_factor_gt 0.0964
_refine_ls_wR_factor_ref 0.1041
_reflns_number_gt 2351
_reflns_number_total 2800
_reflns_threshold_expression >2sigma(I)
_cod_data_source_file cg100589n_si_002.cif
_cod_data_source_block di-n-pentyl_(1b)
_cod_depositor_comments
;
The following automatic conversions were performed:

'_symmetry_cell_setting' value 'Triclinic' changed to 'triclinic'
according to /home/saulius/struct/CIF-dictionaries/cif_core.dic
dictionary named 'cif_core.dic' version 2.4.2 from 2011-04-26.

Automatic conversion script
Id: cif_fix_values 1715 2011-07-08 13:25:40Z adriana 
;
_cod_original_sg_symbol_H-M P-1
_cod_database_code 4501868

loop_
_symmetry_equiv_pos_as_xyz
'x, y, z'
'-x, -y, -z'

loop_
_atom_site_label
_atom_site_type_symbol
_atom_site_fract_x
_atom_site_fract_y
_atom_site_fract_z
_atom_site_U_iso_or_equiv
_atom_site_adp_type
_atom_site_occupancy
_atom_site_symmetry_multiplicity
_atom_site_calc_flag
S1 S 0.19140(6) 0.56239(4) 0.29176(4) 0.03720(15) Uani 1 1 d
N1 N 0.13615(16) 0.09888(13) -0.01088(12) 0.0269(3) Uani 1 1 d
N2 N 0.12567(18) 0.37221(14) 0.12038(14) 0.0315(3) Uani 1 1 d
N3 N -0.08475(18) 0.40433(14) 0.33429(15) 0.0327(3) Uani 1 1 d
C1 C -0.1552(2) 0.04375(17) -0.05910(17) 0.0307(3) Uani 1 1 d
C2 C 0.0306(2) 0.09390(17) -0.12345(16) 0.0303(3) Uani 1 1 d
C3 C 0.3196(2) 0.14434(18) -0.07466(18) 0.0341(4) Uani 1 1 d
C4 C 0.3153(2) 0.30339(18) -0.11601(17) 0.0357(4) Uani 1 1 d
C5 C 0.2941(2) 0.39593(18) 0.01334(17) 0.0346(4) Uani 1 1 d
C6 C 0.0715(2) 0.43834(15) 0.24626(16) 0.0287(3) Uani 1 1 d
C7 C -0.1987(2) 0.30277(17) 0.30236(17) 0.0308(3) Uani 1 1 d
C8 C -0.3793(2) 0.30532(19) 0.41329(19) 0.0347(4) Uani 1 1 d
C9 C -0.5038(2) 0.20519(18) 0.37778(17) 0.0320(3) Uani 1 1 d
C10 C -0.6816(2) 0.2003(2) 0.49173(19) 0.0374(4) Uani 1 1 d
C11 C -0.8081(3) 0.1026(2) 0.4550(2) 0.0451(4) Uani 1 1 d
H2N H 0.079(2) 0.2996(19) 0.1085(18) 0.036(5) Uiso 1 1 d
H3N H -0.107(2) 0.4304(18) 0.416(2) 0.034(5) Uiso 1 1 d
H1A H -0.223(2) 0.0399(16) -0.1344(17) 0.028(4) Uiso 1 1 d
H1B H -0.230(2) 0.1154(17) 0.0126(18) 0.031(4) Uiso 1 1 d
H2A H 0.013(2) 0.1832(18) -0.1678(17) 0.029(4) Uiso 1 1 d
H2B H 0.100(2) 0.0286(17) -0.1987(17) 0.028(4) Uiso 1 1 d
H3A H 0.392(2) 0.1220(17) -0.0010(18) 0.032(4) Uiso 1 1 d
H3B H 0.376(2) 0.0847(18) -0.158(2) 0.041(5) Uiso 1 1 d
H4A H 0.424(3) 0.3198(18) -0.1802(19) 0.036(4) Uiso 1 1 d
H4B H 0.218(3) 0.3346(18) -0.1689(19) 0.042(5) Uiso 1 1 d
H5A H 0.288(2) 0.498(2) -0.0198(19) 0.041(5) Uiso 1 1 d
H5B H 0.402(2) 0.3713(18) 0.0604(18) 0.037(4) Uiso 1 1 d
H7A H -0.132(2) 0.2077(19) 0.2993(18) 0.036(4) Uiso 1 1 d
H7B H -0.223(2) 0.3261(18) 0.2069(19) 0.039(5) Uiso 1 1 d
H8A H -0.349(3) 0.2779(19) 0.509(2) 0.045(5) Uiso 1 1 d
H8B H -0.440(3) 0.397(2) 0.419(2) 0.051(5) Uiso 1 1 d
H9A H -0.443(2) 0.1055(18) 0.3691(17) 0.033(4) Uiso 1 1 d
H9B H -0.534(2) 0.2324(18) 0.2801(19) 0.040(5) Uiso 1 1 d
H10A H -0.746(3) 0.299(2) 0.500(2) 0.053(5) Uiso 1 1 d
H10B H -0.651(3) 0.1666(19) 0.588(2) 0.047(5) Uiso 1 1 d
H11A H -0.830(3) 0.130(2) 0.357(2) 0.051(5) Uiso 1 1 d
H11B H -0.745(3) 0.002(2) 0.444(2) 0.052(6) Uiso 1 1 d
H11C H -0.922(3) 0.105(2) 0.528(2) 0.068(7) Uiso 1 1 d

loop_
_atom_site_aniso_label
_atom_site_aniso_U_11
_atom_site_aniso_U_22
_atom_site_aniso_U_33
_atom_site_aniso_U_23
_atom_site_aniso_U_13
_atom_site_aniso_U_12
S1 0.0402(3) 0.0318(2) 0.0419(3) -0.00816(17) -0.00599(18) -0.01474(17)
N1 0.0248(6) 0.0295(6) 0.0271(6) -0.0036(5) -0.0045(5) -0.0060(5)
N2 0.0320(7) 0.0324(7) 0.0311(7) -0.0051(5) -0.0021(5) -0.0138(6)
N3 0.0319(7) 0.0342(7) 0.0323(7) -0.0113(6) -0.0016(6) -0.0098(6)
C1 0.0299(8) 0.0322(8) 0.0321(8) -0.0025(6) -0.0108(7) -0.0035(6)
C2 0.0345(8) 0.0298(8) 0.0276(8) -0.0016(6) -0.0072(6) -0.0065(6)
C3 0.0265(8) 0.0411(9) 0.0335(8) -0.0075(7) -0.0005(7) -0.0068(7)
C4 0.0328(8) 0.0447(10) 0.0287(8) -0.0007(7) 0.0009(7) -0.0155(7)
C5 0.0339(9) 0.0365(9) 0.0334(8) 0.0007(7) -0.0020(7) -0.0149(7)
C6 0.0298(8) 0.0248(7) 0.0322(8) -0.0018(6) -0.0072(6) -0.0049(6)
C7 0.0291(8) 0.0318(8) 0.0323(8) -0.0081(6) -0.0041(6) -0.0075(6)
C8 0.0300(8) 0.0351(9) 0.0385(9) -0.0109(7) -0.0014(7) -0.0081(7)
C9 0.0297(8) 0.0340(9) 0.0330(8) -0.0060(7) -0.0058(6) -0.0056(7)
C10 0.0337(9) 0.0429(10) 0.0361(9) -0.0047(7) -0.0040(7) -0.0107(7)
C11 0.0384(10) 0.0520(12) 0.0488(11) 0.0025(9) -0.0120(9) -0.0181(9)

loop_
_atom_type_symbol
_atom_type_description
_atom_type_scat_dispersion_real
_atom_type_scat_dispersion_imag
_atom_type_scat_source
C C 0.0033 0.0016 'International Tables Vol C Tables 4.2.6.8 and 6.1.1.4'
H H 0.0000 0.0000 'International Tables Vol C Tables 4.2.6.8 and 6.1.1.4'
N N 0.0061 0.0033 'International Tables Vol C Tables 4.2.6.8 and 6.1.1.4'
S S 0.1246 0.1234 'International Tables Vol C Tables 4.2.6.8 and 6.1.1.4'

loop_
_geom_angle_atom_site_label_1
_geom_angle_atom_site_label_2
_geom_angle_atom_site_label_3
_geom_angle
_geom_angle_site_symmetry_1
C1 N1 C2 108.16(12) 2
C1 N1 C3 110.21(12) 2
C2 N1 C3 110.93(12) .
C6 N2 C5 123.54(13) .
C6 N2 H2N 120.1(12) .
C5 N2 H2N 114.6(12) .
C6 N3 C7 124.79(13) .
C6 N3 H3N 116.9(13) .
C7 N3 H3N 117.2(13) .
N1 C1 C2 111.34(12) 2
N1 C1 H1A 108.1(9) 2
C2 C1 H1A 110.3(9) .
N1 C1 H1B 110.9(9) 2
C2 C1 H1B 109.0(9) .
H1A C1 H1B 107.2(13) .
N1 C2 C1 111.04(12) .
N1 C2 H2A 110.3(10) .
C1 C2 H2A 108.8(10) .
N1 C2 H2B 109.4(9) .
C1 C2 H2B 109.5(9) .
H2A C2 H2B 107.7(13) .
N1 C3 C4 113.77(13) .
N1 C3 H3A 106.3(10) .
C4 C3 H3A 108.6(10) .
N1 C3 H3B 107.4(10) .
C4 C3 H3B 112.4(10) .
H3A C3 H3B 108.0(14) .
C5 C4 C3 113.34(14) .
C5 C4 H4A 107.5(11) .
C3 C4 H4A 109.2(11) .
C5 C4 H4B 110.2(10) .
C3 C4 H4B 110.5(10) .
H4A C4 H4B 105.6(14) .
N2 C5 C4 110.07(13) .
N2 C5 H5A 109.1(10) .
C4 C5 H5A 109.6(10) .
N2 C5 H5B 108.8(10) .
C4 C5 H5B 110.1(10) .
H5A C5 H5B 109.1(14) .
N3 C6 N2 116.76(13) .
N3 C6 S1 121.08(11) .
N2 C6 S1 122.15(11) .
N3 C7 C8 111.37(12) .
N3 C7 H7A 109.5(10) .
C8 C7 H7A 110.5(10) .
N3 C7 H7B 109.2(10) .
C8 C7 H7B 109.2(10) .
H7A C7 H7B 107.0(14) .
C7 C8 C9 112.12(13) .
C7 C8 H8A 107.0(11) .
C9 C8 H8A 110.8(11) .
C7 C8 H8B 110.2(12) .
C9 C8 H8B 109.4(12) .
H8A C8 H8B 107.2(16) .
C8 C9 C10 113.02(13) .
C8 C9 H9A 111.8(10) .
C10 C9 H9A 106.6(9) .
C8 C9 H9B 110.9(10) .
C10 C9 H9B 109.1(10) .
H9A C9 H9B 105.0(13) .
C11 C10 C9 113.16(14) .
C11 C10 H10A 109.3(11) .
C9 C10 H10A 107.8(12) .
C11 C10 H10B 108.9(10) .
C9 C10 H10B 108.8(11) .
H10A C10 H10B 108.8(15) .
C10 C11 H11A 109.0(11) .
C10 C11 H11B 110.5(11) .
H11A C11 H11B 103.4(16) .
C10 C11 H11C 111.0(13) .
H11A C11 H11C 112.0(17) .
H11B C11 H11C 110.6(17) .

loop_
_geom_bond_atom_site_label_1
_geom_bond_atom_site_label_2
_geom_bond_distance
_geom_bond_site_symmetry_2
S1 C6 1.7000(15) .
N1 C1 1.4628(19) 2
N1 C2 1.4707(19) .
N1 C3 1.4777(18) .
N2 C6 1.3397(19) .
N2 C5 1.4607(19) .
N2 H2N 0.834(18) .
N3 C6 1.337(2) .
N3 C7 1.4543(19) .
N3 H3N 0.807(18) .
C1 N1 1.4628(19) 2
C1 C2 1.512(2) .
C1 H1A 0.970(16) .
C1 H1B 1.013(17) .
C2 H2A 0.922(16) .
C2 H2B 0.986(16) .
C3 C4 1.524(2) .
C3 H3A 0.972(17) .
C3 H3B 0.982(18) .
C4 C5 1.522(2) .
C4 H4A 0.925(18) .
C4 H4B 0.983(19) .
C5 H5A 0.994(18) .
C5 H5B 1.004(18) .
C7 C8 1.513(2) .
C7 H7A 0.970(17) .
C7 H7B 0.967(18) .
C8 C9 1.516(2) .
C8 H8A 0.993(19) .
C8 H8B 0.92(2) .
C9 C10 1.517(2) .
C9 H9A 0.993(17) .
C9 H9B 1.009(18) .
C10 C11 1.516(2) .
C10 H10A 0.99(2) .
C10 H10B 1.005(19) .
C11 H11A 0.99(2) .
C11 H11B 1.01(2) .
C11 H11C 0.97(2) .

loop_
_geom_hbond_atom_site_label_D
_geom_hbond_atom_site_label_H
_geom_hbond_atom_site_label_A
_geom_hbond_distance_DH
_geom_hbond_distance_HA
_geom_hbond_distance_DA
_geom_hbond_angle_DHA
_geom_hbond_site_symmetry_A
N2 H2N N1 0.834(18) 2.221(18) 2.9292(18) 142.8(16) .
N3 H3N S1 0.807(18) 2.691(18) 3.4726(15) 163.5(16) 2_566

loop_
_geom_torsion_atom_site_label_1
_geom_torsion_atom_site_label_2
_geom_torsion_atom_site_label_3
_geom_torsion_atom_site_label_4
_geom_torsion
_geom_torsion_site_symmetry_1
C1 N1 C2 C1 57.56(17) 2
C3 N1 C2 C1 178.54(13) .
N1 C1 C2 N1 -59.41(18) 2
C1 N1 C3 C4 -165.53(13) 2
C2 N1 C3 C4 74.70(17) .
N1 C3 C4 C5 78.06(18) .
C6 N2 C5 C4 179.49(15) .
C3 C4 C5 N2 -57.95(19) .
C7 N3 C6 N2 -0.5(2) .
C7 N3 C6 S1 178.16(12) .
C5 N2 C6 N3 -179.14(14) .
C5 N2 C6 S1 2.2(2) .
C6 N3 C7 C8 -171.42(15) .
N3 C7 C8 C9 177.28(14) .
C7 C8 C9 C10 177.03(15) .
C8 C9 C10 C11 178.83(16) .
